data_1537031
loop_
_publ_author_name
'Zhang, Y.'
'Cheng, W.'
'Wu, D.'
'Gong, Y.'
'Zhang, H.'
'Chen, D.'
'Kan, Z.'
'Zhu, J.'

_publ_section_title
;
 Crystal structures of alkali-metal indium (III) phosphates of [M3 In (P
 O4)2]n (M = K, n = 10; M = Rb, n = 2) compounds, and band structures and
 chemical bond properties of [Rb3 In (P O4)2]2 crystal
;
_journal_name_full 'Journal of Solid State Chemistry'
_journal_page_first 186
_journal_page_last 194
_journal_volume 179
_journal_year 2006
_chemical_formula_sum 'In K3 O8 P2'
_chemical_name_systematic 'K3 In (P O4)2'
_space_group_IT_number 15
_symmetry_space_group_name_Hall '-C 2yc'
_symmetry_space_group_name_H-M 'C 1 2/c 1'
_cell_angle_alpha 90
_cell_angle_beta 100.15
_cell_angle_gamma 90
_cell_formula_units_Z 40
_cell_length_a 42.0671
_cell_length_b 11.2166
_cell_length_c 18.5081
_cell_volume 8596.370
_citation_journal_id_ASTM JSSCBI
_cod_data_source_file Zhang_JSSCBI_2006_1590.cif
_cod_data_source_block In1K3O8P2
_cod_original_cell_volume 8596.37
_cod_original_formula_sum 'In1 K3 O8 P2'
_cod_database_code 1537031

loop_
_symmetry_equiv_pos_as_xyz
x,y,z
-x,y,-z+1/2
-x,-y,-z
x,-y,z-1/2
x+1/2,y+1/2,z
-x+1/2,y+1/2,-z+1/2
-x+1/2,-y+1/2,-z
x+1/2,-y+1/2,z-1/2

loop_
_atom_site_label
_atom_site_type_symbol
_atom_site_fract_x
_atom_site_fract_y
_atom_site_fract_z
_atom_site_occupancy
_atom_site_U_iso_or_equiv
O3 O-2 0.23024 0.6889 1.1384 1 0.0
O31 O-2 0.0269 1.0235 0.5578 1 0.0
O16 O-2 0.04382 0.7735 0.7906 1 0.0
O38 O-2 0.15571 1.0038 0.7273 1 0.0
O15 O-2 0.17938 0.2062 0.7127 1 0.0
K14 K+1 -0.09044 0.62958 0.75671 1 0.0
K13 K+1 0.09301 0.32559 0.97208 1 0.0
O27 O-2 0.11802 1.13 0.8859 1 0.0
In3 In+3 0.012875 0.3928 0.61493 1 0.0
O17 O-2 -0.0239 0.4112 0.6758 1 0.0
K2 K+1 0 0.85356 0.25 1 0.0
O14 O-2 0.25386 0.5153 0.8837 1 0.0
O22 O-2 0.02079 1.21 0.6282 1 0.0
K17 K+1 0.19 0.8603 0.6616 0.2 0.0
O6 O-2 0.19845 0.5773 0.6909 1 0.0
O19 O-2 0.0629 1.055 0.6759 1 0.0
In2 In+3 0.193148 0.38127 0.68989 1 0.0
K8 K+1 0.10277 0.37658 0.64002 1 0.0
P2 P+5 0.25447 0.62238 0.09848 1 0.0
O7 O-2 0.04787 0.4772 0.5578 1 0.0
In4 In+3 0.105678 0.86583 0.01096 1 0.0
In5 In+3 0.087857 0.09698 0.78233 1 0.0
K10 K+1 0.19096 0.36344 0.05078 1 0.0
K15 K+1 0.01567 0.85299 0.65025 1 0.0
P3 P+5 -0.05482 0.38132 0.70595 1 0.0
K5 K+1 0.10743 0.12843 0.1452 1 0.0
O23 O-2 0.07176 0.8475 0.9115 1 0.0
K7 K+1 0.15939 0.14744 0.34361 1 0.0
K4 K+1 0.24041 0.12431 0.75346 1 0.0
O33 O-2 0.16206 0.6051 1.0879 1 0.0
K12 K+1 0 0.60583 0.75 1 0.0
O4 O-2 0.20633 0.404 0.9061 1 0.0
O21 O-2 0.02334 0.6491 0.4794 1 0.0
O36 O-2 -0.08311 0.4478 0.6633 1 0.0
In1 In+3 0.212584 0.60245 0.9248 1 0.0
K16 K+1 0.20202 0.8566 0.70833 0.8 0.0
O32 O-2 0.18932 0.6414 0.8152 1 0.0
O9 O-2 0.1165 0.6838 0.9968 1 0.0
O8 O-2 0.10157 1.0646 1.0046 1 0.0
O40 O-2 0.25917 0.2913 0.9067 1 0.0
P1 P+5 0.23717 0.39071 0.87084 1 0.0
K1 K+1 0.1948 0.14763 0.55178 1 0.0
O2 O-2 0.17064 0.6607 0.9608 1 0.0
P10 P+5 0.13067 1.08162 0.96305 1 0.0
O29 O-2 0.13819 0.4787 0.9812 1 0.0
O13 O-2 0.14839 0.6971 0.7074 1 0.0
O39 O-2 0.15582 1.1673 1.0012 1 0.0
O25 O-2 0.14396 0.952 0.9602 1 0.0
O20 O-2 0.2292 1.367 0.7879 1 0.0
O28 O-2 0.2762 0.5393 1.1499 1 0.0
O5 O-2 0.00727 0.599 0.6035 1 0.0
P6 P+5 0.1721 0.60091 0.73951 1 0.0
K9 K+1 0.2155 0.13206 0.95122 1 0.0
O11 O-2 0.15591 0.4761 0.7415 1 0.0
O35 O-2 -0.05956 1.2465 0.6993 1 0.0
K6 K+1 0.14423 0.35038 0.85408 1 0.0
O12 O-2 0.09433 0.9004 0.7956 1 0.0
P9 P+5 0.04522 1.1183 0.60571 1 0.0
P5 P+5 0.14694 0.60454 1.00606 1 0.0
O10 O-2 -0.04962 0.423 0.7877 1 0.0
P8 P+5 0.03526 0.60835 0.55937 1 0.0
P4 P+5 0.06365 0.87627 0.82957 1 0.0
K11 K+1 -0.0576 0.61438 0.57173 1 0.0
O24 O-2 0.06908 1.1887 0.5681 1 0.0
O37 O-2 0.04498 0.9952 0.8204 1 0.0
K3 K+1 0.03608 0.89733 0.44922 1 0.0
O34 O-2 0.13787 1.122 0.6135 1 0.0
O26 O-2 0.12252 1.1896 0.7333 1 0.0
O30 O-2 0.06171 0.6935 0.5952 1 0.0
O1 O-2 0.27469 0.7162 1.0662 1 0.0
P7 P+5 0.14872 1.12788 0.69674 1 0.0
O18 O-2 0.23567 0.5493 1.0335 1 0.0
